data_4303048
loop_
_publ_author_name
'Brendan J. Liddle'
'Daniel Hall'
'Sergey V. Lindeman'
'Mark D. Smith'
'James R. Gardinier'

_publ_section_title
;
Manipulating Self-Assembly in Silver(I) Complexes of
1,3-Di-N-pyrazolylorganyls
;
_journal_name_full 'Inorganic Chemistry'
_journal_page_first 8404
_journal_page_last 8414
_journal_paper_doi 10.1021/ic900982m
_journal_volume 48
_journal_year 2009
_chemical_formula_moiety 'C15 H16 Ag N4, B F4, C3 H6 O'
_chemical_formula_sum 'C18 H22 Ag B F4 N4 O'
_chemical_formula_weight 505.08
_chemical_name_systematic
; 
 ? 
;
_space_group_IT_number 14
_symmetry_cell_setting monoclinic
_symmetry_space_group_name_Hall '-P 2ybc'
_symmetry_space_group_name_H-M 'P 1 21/c 1'
_atom_sites_solution_hydrogens geom
_atom_sites_solution_primary direct
_atom_sites_solution_secondary difmap
_audit_creation_method SHELXL-97
_cell_angle_alpha 90.00
_cell_angle_beta 109.6070(10)
_cell_angle_gamma 90.00
_cell_formula_units_Z 4
_cell_length_a 10.6839(7)
_cell_length_b 15.2638(9)
_cell_length_c 13.3827(8)
_cell_measurement_reflns_used 7311
_cell_measurement_temperature 150(1)
_cell_measurement_theta_max 28.265
_cell_measurement_theta_min 2.424
_cell_volume 2055.9(2)
_computing_cell_refinement 'SAINT+ NT V6.22 (Bruker, 2001)'
_computing_data_collection 'SMART NT V5.625 (Bruker, 1998)'
_computing_data_reduction 'SAINT+ NT V6.22'
_computing_molecular_graphics 'SHELXTL V6.1 (Sheldrick, 2000)'
_computing_publication_material 'SHELXTL V6.1'
_computing_structure_refinement 'SHELXL-97 (Sheldrick, 1997)'
_computing_structure_solution 'SHELXS-97 (Sheldrick, 1990)'
_diffrn_ambient_temperature 150(1)
_diffrn_measured_fraction_theta_full 0.998
_diffrn_measured_fraction_theta_max 0.998
_diffrn_measurement_device_type 'Bruker SMART APEX CCD diffractometer'
_diffrn_measurement_method 'omega scans'
_diffrn_radiation_monochromator graphite
_diffrn_radiation_source 'fine-focus sealed tube'
_diffrn_radiation_type MoK\a
_diffrn_radiation_wavelength 0.71073
_diffrn_reflns_av_R_equivalents 0.0411
_diffrn_reflns_av_sigmaI/netI 0.0245
_diffrn_reflns_limit_h_max 14
_diffrn_reflns_limit_h_min -14
_diffrn_reflns_limit_k_max 20
_diffrn_reflns_limit_k_min -20
_diffrn_reflns_limit_l_max 17
_diffrn_reflns_limit_l_min -17
_diffrn_reflns_number 28184
_diffrn_reflns_theta_full 28.32
_diffrn_reflns_theta_max 28.32
_diffrn_reflns_theta_min 2.02
_exptl_absorpt_coefficient_mu 1.032
_exptl_absorpt_correction_type none
_exptl_crystal_colour colorless
_exptl_crystal_density_diffrn 1.632
_exptl_crystal_density_method 'not measured'
_exptl_crystal_description block
_exptl_crystal_F_000 1016
_exptl_crystal_size_max 0.42
_exptl_crystal_size_mid 0.30
_exptl_crystal_size_min 0.24
_refine_diff_density_max 0.628
_refine_diff_density_min -0.364
_refine_diff_density_rms 0.083
_refine_ls_extinction_method none
_refine_ls_goodness_of_fit_ref 1.056
_refine_ls_hydrogen_treatment constr
_refine_ls_matrix_type full
_refine_ls_number_parameters 266
_refine_ls_number_reflns 5120
_refine_ls_number_restraints 0
_refine_ls_restrained_S_all 1.056
_refine_ls_R_factor_all 0.0327
_refine_ls_R_factor_gt 0.0293
_refine_ls_shift/su_max 0.001
_refine_ls_shift/su_mean 0.000
_refine_ls_structure_factor_coef Fsqd
_refine_ls_weighting_details 'calc w=1/[\s^2^(Fo^2^)+(0.0511P)^2^+0.2545P] where P=(Fo^2^+2Fc^2^)/3'
_refine_ls_weighting_scheme calc
_refine_ls_wR_factor_gt 0.0811
_refine_ls_wR_factor_ref 0.0826
_reflns_number_gt 4571
_reflns_number_total 5120
_reflns_threshold_expression >2sigma(I)
_cod_data_source_file ic900982m_si_001_6.cif
_cod_data_source_block 2b_acetone
_cod_depositor_comments
;
The following automatic conversions were performed:
'_symmetry_cell_setting' value 'Monoclinic' changed to 'monoclinic'
according to '/home/saulius/struct/CIF-dictionaries/cif_core.dic'
dictionary named 'cif_core.dic' version 2.4.1 from 2010-06-29.

Automatic conversion script
Id: cif_fix_enum 1527 2010-12-29 10:47:43Z saulius 
;
_cod_original_sg_symbol_H-M 'P 21/c'
_cod_database_code 4303048

loop_
_symmetry_equiv_pos_as_xyz
'x, y, z'
'-x, y+1/2, -z+1/2'
'-x, -y, -z'
'x, -y-1/2, z-1/2'

loop_
_atom_site_label
_atom_site_type_symbol
_atom_site_fract_x
_atom_site_fract_y
_atom_site_fract_z
_atom_site_U_iso_or_equiv
_atom_site_adp_type
_atom_site_occupancy
_atom_site_symmetry_multiplicity
_atom_site_calc_flag
_atom_site_refinement_flags
_atom_site_disorder_assembly
_atom_site_disorder_group
Ag1 Ag 0.255551(15) 0.257003(9) 0.411687(11) 0.03058(7) Uani 1 1 d . . .
C7 C 0.40186(18) 0.22432(13) 0.67425(15) 0.0286(4) Uani 1 1 d . . .
H7A H 0.4746 0.2574 0.6614 0.034 Uiso 1 1 calc R . .
H7B H 0.4296 0.2110 0.7510 0.034 Uiso 1 1 calc R . .
C6 C 0.27792(18) 0.28078(12) 0.64354(13) 0.0251(3) Uani 1 1 d . . .
C1 C 0.1577(2) 0.25249(10) 0.65283(15) 0.0248(4) Uani 1 1 d . . .
C2 C 0.04719(19) 0.30603(13) 0.62607(14) 0.0308(4) Uani 1 1 d . . .
H2 H -0.0338 0.2853 0.6322 0.037 Uiso 1 1 calc R . .
C3 C 0.0554(2) 0.39023(13) 0.59021(15) 0.0354(4) Uani 1 1 d . . .
H3 H -0.0196 0.4279 0.5728 0.042 Uiso 1 1 calc R . .
C4 C 0.1729(2) 0.41940(13) 0.57977(14) 0.0334(4) Uani 1 1 d . . .
H4 H 0.1784 0.4771 0.5550 0.040 Uiso 1 1 calc R . .
C5 C 0.28271(19) 0.36474(12) 0.60530(13) 0.0298(4) Uani 1 1 d . . .
H5 H 0.3624 0.3851 0.5965 0.036 Uiso 1 1 calc R . .
C23 C 0.41893(18) 0.06036(12) 0.65025(15) 0.0307(4) Uani 1 1 d . . .
C22 C 0.38014(18) 0.00688(13) 0.56304(16) 0.0337(4) Uani 1 1 d . . .
H22 H 0.3925 -0.0547 0.5622 0.040 Uiso 1 1 calc R . .
C21 C 0.31894(18) 0.06036(12) 0.47558(15) 0.0293(4) Uani 1 1 d . . .
C25 C 0.4906(2) 0.03986(16) 0.76436(16) 0.0437(5) Uani 1 1 d . . .
H25A H 0.5807 0.0642 0.7856 0.066 Uiso 1 1 calc R . .
H25B H 0.4956 -0.0238 0.7744 0.066 Uiso 1 1 calc R . .
H25C H 0.4427 0.0657 0.8080 0.066 Uiso 1 1 calc R . .
C24 C 0.2583(2) 0.03699(16) 0.36135(16) 0.0422(5) Uani 1 1 d . . .
H24A H 0.1725 0.0667 0.3314 0.063 Uiso 1 1 calc R . .
H24B H 0.2450 -0.0265 0.3544 0.063 Uiso 1 1 calc R . .
H24C H 0.3175 0.0554 0.3230 0.063 Uiso 1 1 calc R . .
C13 C 0.08831(19) 0.09538(13) 0.62945(15) 0.0321(4) Uani 1 1 d . . .
H13 H 0.0434 0.0948 0.5550 0.039 Uiso 1 1 calc R . .
C12 C 0.1059(2) 0.02513(13) 0.69728(16) 0.0366(4) Uani 1 1 d . . .
H12 H 0.0763 -0.0333 0.6795 0.044 Uiso 1 1 calc R . .
C11 C 0.1759(2) 0.05784(12) 0.79680(16) 0.0335(4) Uani 1 1 d . . .
H11 H 0.2021 0.0239 0.8600 0.040 Uiso 1 1 calc R . .
C31 C -0.1105(2) 0.23334(14) 0.35685(17) 0.0341(4) Uani 1 1 d . . .
C32 C -0.1307(2) 0.32465(15) 0.31479(19) 0.0442(5) Uani 1 1 d . . .
H32A H -0.0462 0.3481 0.3127 0.066 Uiso 1 1 calc R . .
H32B H -0.1631 0.3614 0.3610 0.066 Uiso 1 1 calc R . .
H32C H -0.1961 0.3245 0.2430 0.066 Uiso 1 1 calc R . .
C33 C -0.2294(2) 0.18778(16) 0.3664(2) 0.0514(6) Uani 1 1 d . . .
H33A H -0.2870 0.1687 0.2961 0.077 Uiso 1 1 calc R . .
H33B H -0.2786 0.2280 0.3967 0.077 Uiso 1 1 calc R . .
H33C H -0.2009 0.1366 0.4128 0.077 Uiso 1 1 calc R . .
N21 N 0.32014(14) 0.14343(10) 0.50738(11) 0.0274(3) Uani 1 1 d . . .
N22 N 0.38089(14) 0.14246(10) 0.61472(11) 0.0267(3) Uani 1 1 d . . .
N11 N 0.20188(15) 0.14311(10) 0.79293(11) 0.0280(3) Uani 1 1 d . . .
N12 N 0.14676(15) 0.16513(10) 0.68861(11) 0.0257(3) Uani 1 1 d . . .
O1 O -0.00343(14) 0.19664(10) 0.38076(13) 0.0444(4) Uani 1 1 d . . .
B1 B 0.6418(2) 0.33844(19) 0.5379(2) 0.0424(6) Uani 1 1 d . . .
F1 F 0.53994(15) 0.30709(12) 0.45425(13) 0.0704(5) Uani 1 1 d . . .
F2 F 0.5948(2) 0.38329(13) 0.60552(16) 0.0916(6) Uani 1 1 d . . .
F3 F 0.72389(14) 0.39121(11) 0.50313(11) 0.0595(4) Uani 1 1 d . . .
F4 F 0.7149(2) 0.26747(14) 0.59066(15) 0.0809(6) Uani 1 1 d . . .

loop_
_atom_site_aniso_label
_atom_site_aniso_U_11
_atom_site_aniso_U_22
_atom_site_aniso_U_33
_atom_site_aniso_U_23
_atom_site_aniso_U_13
_atom_site_aniso_U_12
Ag1 0.03657(11) 0.03111(10) 0.02233(10) 0.00380(5) 0.00757(7) 0.00277(5)
C7 0.0221(9) 0.0363(9) 0.0247(9) -0.0005(8) 0.0041(7) 0.0003(7)
C6 0.0245(8) 0.0286(8) 0.0193(8) -0.0026(7) 0.0037(7) -0.0009(7)
C1 0.0272(9) 0.0278(9) 0.0182(8) -0.0016(6) 0.0058(7) -0.0017(6)
C2 0.0280(9) 0.0374(10) 0.0257(9) -0.0020(7) 0.0074(7) 0.0019(8)
C3 0.0388(11) 0.0360(10) 0.0280(9) 0.0010(8) 0.0068(8) 0.0106(8)
C4 0.0454(11) 0.0277(9) 0.0238(9) 0.0010(7) 0.0071(8) 0.0002(8)
C5 0.0344(10) 0.0318(10) 0.0223(8) -0.0028(7) 0.0081(7) -0.0063(8)
C23 0.0263(9) 0.0355(10) 0.0335(10) 0.0100(8) 0.0145(8) 0.0088(7)
C22 0.0318(10) 0.0300(9) 0.0445(11) 0.0058(8) 0.0198(9) 0.0053(7)
C21 0.0252(9) 0.0326(9) 0.0332(10) -0.0017(7) 0.0138(7) 0.0011(7)
C25 0.0432(12) 0.0528(13) 0.0370(11) 0.0180(10) 0.0160(9) 0.0196(10)
C24 0.0415(12) 0.0454(12) 0.0389(11) -0.0105(10) 0.0124(9) -0.0003(9)
C13 0.0340(10) 0.0322(10) 0.0306(10) -0.0087(8) 0.0115(8) -0.0071(8)
C12 0.0405(11) 0.0287(9) 0.0458(12) -0.0074(8) 0.0216(9) -0.0048(8)
C11 0.0418(11) 0.0261(9) 0.0371(10) 0.0022(8) 0.0193(9) 0.0010(8)
C31 0.0353(11) 0.0375(10) 0.0292(10) -0.0065(8) 0.0104(8) -0.0024(8)
C32 0.0457(12) 0.0382(12) 0.0487(13) 0.0010(10) 0.0159(10) 0.0030(9)
C33 0.0451(13) 0.0454(13) 0.0714(16) -0.0030(12) 0.0298(12) -0.0032(10)
N21 0.0245(7) 0.0330(8) 0.0235(7) 0.0018(6) 0.0064(6) 0.0005(6)
N22 0.0239(7) 0.0324(8) 0.0227(7) 0.0044(6) 0.0066(6) 0.0029(6)
N11 0.0322(8) 0.0282(8) 0.0239(7) 0.0017(6) 0.0096(6) 0.0021(6)
N12 0.0263(7) 0.0279(7) 0.0228(7) -0.0016(6) 0.0082(6) -0.0021(6)
O1 0.0339(8) 0.0430(9) 0.0539(9) 0.0037(7) 0.0115(7) 0.0004(7)
B1 0.0331(12) 0.0561(15) 0.0407(13) 0.0010(11) 0.0160(10) -0.0043(11)
F1 0.0494(9) 0.0777(12) 0.0694(10) 0.0054(9) 0.0007(7) -0.0207(8)
F2 0.0997(14) 0.0892(13) 0.1194(16) -0.0306(12) 0.0811(13) -0.0155(11)
F3 0.0471(8) 0.0761(10) 0.0612(9) 0.0020(7) 0.0260(7) -0.0197(7)
F4 0.0786(13) 0.0887(14) 0.0713(14) 0.0306(9) 0.0196(11) 0.0213(10)

loop_
_atom_type_symbol
_atom_type_description
_atom_type_scat_dispersion_real
_atom_type_scat_dispersion_imag
_atom_type_scat_source
C C 0.0033 0.0016 'International Tables Vol C Tables 4.2.6.8 and 6.1.1.4'
H H 0.0000 0.0000 'International Tables Vol C Tables 4.2.6.8 and 6.1.1.4'
B B 0.0013 0.0007 'International Tables Vol C Tables 4.2.6.8 and 6.1.1.4'
N N 0.0061 0.0033 'International Tables Vol C Tables 4.2.6.8 and 6.1.1.4'
F F 0.0171 0.0103 'International Tables Vol C Tables 4.2.6.8 and 6.1.1.4'
Ag Ag -0.8971 1.1015 'International Tables Vol C Tables 4.2.6.8 and 6.1.1.4'
O O 0.0106 0.0060 'International Tables Vol C Tables 4.2.6.8 and 6.1.1.4'

loop_
_geom_angle_atom_site_label_1
_geom_angle_atom_site_label_2
_geom_angle_atom_site_label_3
_geom_angle
_geom_angle_site_symmetry_1
_geom_angle_site_symmetry_3
_geom_angle_publ_flag
N21 Ag1 N11 168.69(6) . 4_565 ?
N21 Ag1 O1 85.76(5) . . ?
N11 Ag1 O1 96.84(5) 4_565 . ?
N21 Ag1 F1 89.43(5) . . ?
N11 Ag1 F1 87.78(5) 4_565 . ?
O1 Ag1 F1 175.16(4) . . ?
N21 Ag1 C5 90.51(5) . . ?
N11 Ag1 C5 100.10(5) 4_565 . ?
O1 Ag1 C5 96.43(5) . . ?
F1 Ag1 C5 84.14(5) . . ?
N21 Ag1 C6 65.55(5) . . ?
N11 Ag1 C6 125.52(5) 4_565 . ?
O1 Ag1 C6 85.76(5) . . ?
F1 Ag1 C6 92.75(5) . . ?
C5 Ag1 C6 26.48(5) . . ?
N22 C7 C6 112.25(15) . . ?
N22 C7 H7A 109.2 . . ?
C6 C7 H7A 109.2 . . ?
N22 C7 H7B 109.2 . . ?
C6 C7 H7B 109.2 . . ?
H7A C7 H7B 107.9 . . ?
C5 C6 C1 117.80(16) . . ?
C5 C6 C7 119.21(17) . . ?
C1 C6 C7 122.99(16) . . ?
C5 C6 Ag1 74.63(10) . . ?
C1 C6 Ag1 107.00(11) . . ?
C7 C6 Ag1 88.36(10) . . ?
C2 C1 C6 121.65(17) . . ?
C2 C1 N12 118.57(17) . . ?
C6 C1 N12 119.77(16) . . ?
C1 C2 C3 119.40(18) . . ?
C1 C2 H2 120.3 . . ?
C3 C2 H2 120.3 . . ?
C4 C3 C2 119.94(18) . . ?
C4 C3 H3 120.0 . . ?
C2 C3 H3 120.0 . . ?
C3 C4 C5 120.23(18) . . ?
C3 C4 H4 119.9 . . ?
C5 C4 H4 119.9 . . ?
C4 C5 C6 120.95(18) . . ?
C4 C5 Ag1 106.77(12) . . ?
C6 C5 Ag1 78.89(10) . . ?
C4 C5 H5 119.5 . . ?
C6 C5 H5 119.5 . . ?
Ag1 C5 H5 84.4 . . ?
N22 C23 C22 106.45(16) . . ?
N22 C23 C25 122.93(18) . . ?
C22 C23 C25 130.61(18) . . ?
C23 C22 C21 106.77(17) . . ?
C23 C22 H22 126.6 . . ?
C21 C22 H22 126.6 . . ?
N21 C21 C22 109.63(16) . . ?
N21 C21 C24 120.56(17) . . ?
C22 C21 C24 129.81(18) . . ?
C23 C25 H25A 109.5 . . ?
C23 C25 H25B 109.5 . . ?
H25A C25 H25B 109.5 . . ?
C23 C25 H25C 109.5 . . ?
H25A C25 H25C 109.5 . . ?
H25B C25 H25C 109.5 . . ?
C21 C24 H24A 109.5 . . ?
C21 C24 H24B 109.5 . . ?
H24A C24 H24B 109.5 . . ?
C21 C24 H24C 109.5 . . ?
H24A C24 H24C 109.5 . . ?
H24B C24 H24C 109.5 . . ?
N12 C13 C12 107.10(17) . . ?
N12 C13 H13 126.5 . . ?
C12 C13 H13 126.5 . . ?
C13 C12 C11 105.30(17) . . ?
C13 C12 H12 127.4 . . ?
C11 C12 H12 127.4 . . ?
N11 C11 C12 111.51(17) . . ?
N11 C11 H11 124.2 . . ?
C12 C11 H11 124.2 . . ?
O1 C31 C33 121.1(2) . . ?
O1 C31 C32 122.3(2) . . ?
C33 C31 C32 116.7(2) . . ?
C31 C32 H32A 109.5 . . ?
C31 C32 H32B 109.5 . . ?
H32A C32 H32B 109.5 . . ?
C31 C32 H32C 109.5 . . ?
H32A C32 H32C 109.5 . . ?
H32B C32 H32C 109.5 . . ?
C31 C33 H33A 109.5 . . ?
C31 C33 H33B 109.5 . . ?
H33A C33 H33B 109.5 . . ?
C31 C33 H33C 109.5 . . ?
H33A C33 H33C 109.5 . . ?
H33B C33 H33C 109.5 . . ?
C21 N21 N22 106.00(15) . . ?
C21 N21 Ag1 127.94(12) . . ?
N22 N21 Ag1 125.90(12) . . ?
C23 N22 N21 111.15(15) . . ?
C23 N22 C7 128.94(15) . . ?
N21 N22 C7 119.85(15) . . ?
C11 N11 N12 104.84(15) . . ?
C11 N11 Ag1 132.36(13) . 4_566 ?
N12 N11 Ag1 120.11(11) . 4_566 ?
C13 N12 N11 111.26(15) . . ?
C13 N12 C1 127.69(16) . . ?
N11 N12 C1 121.03(14) . . ?
C31 O1 Ag1 132.85(14) . . ?
F2 B1 F1 110.7(2) . . ?
F2 B1 F3 110.4(2) . . ?
F1 B1 F3 110.5(2) . . ?
F2 B1 F4 109.1(2) . . ?
F1 B1 F4 107.7(2) . . ?
F3 B1 F4 108.4(2) . . ?
B1 F1 Ag1 136.59(14) . . ?

loop_
_geom_bond_atom_site_label_1
_geom_bond_atom_site_label_2
_geom_bond_distance
_geom_bond_site_symmetry_2
_geom_bond_publ_flag
Ag1 N21 2.1281(15) . ?
Ag1 N11 2.1372(15) 4_565 ?
Ag1 O1 2.8121(15) . ?
Ag1 F1 2.9965(15) . ?
Ag1 C5 2.9996(17) . ?
Ag1 C6 3.0526(17) . ?
C7 N22 1.458(2) . ?
C7 C6 1.516(3) . ?
C7 H7A 0.9900 . ?
C7 H7B 0.9900 . ?
C6 C5 1.387(3) . ?
C6 C1 1.400(3) . ?
C1 C2 1.381(3) . ?
C1 N12 1.435(2) . ?
C2 C3 1.385(3) . ?
C2 H2 0.9500 . ?
C3 C4 1.383(3) . ?
C3 H3 0.9500 . ?
C4 C5 1.386(3) . ?
C4 H4 0.9500 . ?
C5 H5 0.9500 . ?
C23 N22 1.353(2) . ?
C23 C22 1.370(3) . ?
C23 C25 1.494(3) . ?
C22 C21 1.397(3) . ?
C22 H22 0.9500 . ?
C21 N21 1.336(2) . ?
C21 C24 1.490(3) . ?
C25 H25A 0.9800 . ?
C25 H25B 0.9800 . ?
C25 H25C 0.9800 . ?
C24 H24A 0.9800 . ?
C24 H24B 0.9800 . ?
C24 H24C 0.9800 . ?
C13 N12 1.349(2) . ?
C13 C12 1.376(3) . ?
C13 H13 0.9500 . ?
C12 C11 1.383(3) . ?
C12 H12 0.9500 . ?
C11 N11 1.335(2) . ?
C11 H11 0.9500 . ?
C31 O1 1.216(3) . ?
C31 C33 1.491(3) . ?
C31 C32 1.492(3) . ?
C32 H32A 0.9800 . ?
C32 H32B 0.9800 . ?
C32 H32C 0.9800 . ?
C33 H33A 0.9800 . ?
C33 H33B 0.9800 . ?
C33 H33C 0.9800 . ?
N21 N22 1.364(2) . ?
N11 N12 1.363(2) . ?
N11 Ag1 2.1372(15) 4_566 ?
B1 F2 1.358(3) . ?
B1 F1 1.360(3) . ?
B1 F3 1.382(3) . ?
B1 F4 1.383(3) . ?

loop_
_geom_torsion_atom_site_label_1
_geom_torsion_atom_site_label_2
_geom_torsion_atom_site_label_3
_geom_torsion_atom_site_label_4
_geom_torsion
_geom_torsion_site_symmetry_1
_geom_torsion_site_symmetry_2
_geom_torsion_site_symmetry_3
_geom_torsion_site_symmetry_4
_geom_torsion_publ_flag
N22 C7 C6 C5 -121.59(18) . . . . ?
N22 C7 C6 C1 59.0(2) . . . . ?
N22 C7 C6 Ag1 -50.25(14) . . . . ?
N21 Ag1 C6 C5 159.14(13) . . . . ?
N11 Ag1 C6 C5 -18.22(13) 4_565 . . . ?
O1 Ag1 C6 C5 -113.61(11) . . . . ?
F1 Ag1 C6 C5 71.01(12) . . . . ?
N21 Ag1 C6 C1 -85.92(12) . . . . ?
N11 Ag1 C6 C1 96.72(12) 4_565 . . . ?
O1 Ag1 C6 C1 1.34(11) . . . . ?
F1 Ag1 C6 C1 -174.05(12) . . . . ?
C5 Ag1 C6 C1 114.94(17) . . . . ?
N21 Ag1 C6 C7 38.19(10) . . . . ?
N11 Ag1 C6 C7 -139.16(11) 4_565 . . . ?
O1 Ag1 C6 C7 125.45(11) . . . . ?
F1 Ag1 C6 C7 -49.94(11) . . . . ?
C5 Ag1 C6 C7 -120.94(17) . . . . ?
C5 C6 C1 C2 -0.6(3) . . . . ?
C7 C6 C1 C2 178.77(17) . . . . ?
Ag1 C6 C1 C2 -81.86(19) . . . . ?
C5 C6 C1 N12 177.90(15) . . . . ?
C7 C6 C1 N12 -2.7(3) . . . . ?
Ag1 C6 C1 N12 96.66(16) . . . . ?
C6 C1 C2 C3 -0.7(3) . . . . ?
N12 C1 C2 C3 -179.27(16) . . . . ?
C1 C2 C3 C4 1.1(3) . . . . ?
C2 C3 C4 C5 -0.2(3) . . . . ?
C3 C4 C5 C6 -1.2(3) . . . . ?
C3 C4 C5 Ag1 85.67(18) . . . . ?
C1 C6 C5 C4 1.6(3) . . . . ?
C7 C6 C5 C4 -177.81(16) . . . . ?
Ag1 C6 C5 C4 103.01(16) . . . . ?
C1 C6 C5 Ag1 -101.42(15) . . . . ?
C7 C6 C5 Ag1 79.18(15) . . . . ?
N21 Ag1 C5 C4 -138.14(13) . . . . ?
N11 Ag1 C5 C4 45.80(14) 4_565 . . . ?
O1 Ag1 C5 C4 -52.36(13) . . . . ?
F1 Ag1 C5 C4 132.48(13) . . . . ?
C6 Ag1 C5 C4 -119.22(19) . . . . ?
N21 Ag1 C5 C6 -18.92(11) . . . . ?
N11 Ag1 C5 C6 165.02(11) 4_565 . . . ?
O1 Ag1 C5 C6 66.87(11) . . . . ?
F1 Ag1 C5 C6 -108.30(11) . . . . ?
N22 C23 C22 C21 0.3(2) . . . . ?
C25 C23 C22 C21 -178.87(19) . . . . ?
C23 C22 C21 N21 0.1(2) . . . . ?
C23 C22 C21 C24 -179.94(19) . . . . ?
N12 C13 C12 C11 0.2(2) . . . . ?
C13 C12 C11 N11 -0.3(2) . . . . ?
C22 C21 N21 N22 -0.49(19) . . . . ?
C24 C21 N21 N22 179.57(16) . . . . ?
C22 C21 N21 Ag1 175.09(12) . . . . ?
C24 C21 N21 Ag1 -4.8(2) . . . . ?
N11 Ag1 N21 C21 -29.7(4) 4_565 . . . ?
O1 Ag1 N21 C21 74.06(15) . . . . ?
F1 Ag1 N21 C21 -105.40(15) . . . . ?
C5 Ag1 N21 C21 170.47(15) . . . . ?
C6 Ag1 N21 C21 161.33(16) . . . . ?
N11 Ag1 N21 N22 145.0(3) 4_565 . . . ?
O1 Ag1 N21 N22 -111.19(13) . . . . ?
F1 Ag1 N21 N22 69.36(13) . . . . ?
C5 Ag1 N21 N22 -14.78(14) . . . . ?
C6 Ag1 N21 N22 -23.92(12) . . . . ?
C22 C23 N22 N21 -0.6(2) . . . . ?
C25 C23 N22 N21 178.63(16) . . . . ?
C22 C23 N22 C7 -177.77(17) . . . . ?
C25 C23 N22 C7 1.5(3) . . . . ?
C21 N21 N22 C23 0.68(19) . . . . ?
Ag1 N21 N22 C23 -175.02(12) . . . . ?
C21 N21 N22 C7 178.15(15) . . . . ?
Ag1 N21 N22 C7 2.4(2) . . . . ?
C6 C7 N22 C23 -135.70(18) . . . . ?
C6 C7 N22 N21 47.3(2) . . . . ?
C12 C11 N11 N12 0.2(2) . . . . ?
C12 C11 N11 Ag1 160.96(13) . . . 4_566 ?
C12 C13 N12 N11 -0.1(2) . . . . ?
C12 C13 N12 C1 178.08(17) . . . . ?
C11 N11 N12 C13 -0.06(19) . . . . ?
Ag1 N11 N12 C13 -163.70(12) 4_566 . . . ?
C11 N11 N12 C1 -178.39(16) . . . . ?
Ag1 N11 N12 C1 18.0(2) 4_566 . . . ?
C2 C1 N12 C13 76.3(2) . . . . ?
C6 C1 N12 C13 -102.3(2) . . . . ?
C2 C1 N12 N11 -105.7(2) . . . . ?
C6 C1 N12 N11 75.8(2) . . . . ?
C33 C31 O1 Ag1 -167.82(16) . . . . ?
C32 C31 O1 Ag1 13.4(3) . . . . ?
N21 Ag1 O1 C31 156.4(2) . . . . ?
N11 Ag1 O1 C31 -34.6(2) 4_565 . . . ?
C5 Ag1 O1 C31 66.4(2) . . . . ?
C6 Ag1 O1 C31 90.7(2) . . . . ?
F2 B1 F1 Ag1 -25.7(3) . . . . ?
F3 B1 F1 Ag1 -148.34(15) . . . . ?
F4 B1 F1 Ag1 93.5(3) . . . . ?
N21 Ag1 F1 B1 -72.2(2) . . . . ?
N11 Ag1 F1 B1 118.8(2) 4_565 . . . ?
C5 Ag1 F1 B1 18.4(2) . . . . ?
C6 Ag1 F1 B1 -6.7(2) . . . . ?
